data_7056155
loop_
_publ_author_name
'Tillo, Adam'
'Mlynarczyk, Dariusz T.'
'Popenda, Lukasz'
'Wicher, Barbara'
'Kryjewski, Michal'
'Szczolko, Wojciech'
'Jurga, Stefan'
'Mielcarek, Jadwiga'
'Gdaniec, Maria'
'Goslinski, Tomasz'
'Tykarska, Ewa'

_publ_section_title
;
 Synthesis and singlet oxygen generation of pyrazinoporphyrazines
 containing dendrimeric aryl substituents
;
_journal_issue 9
_journal_name_full 'New J. Chem.'
_journal_page_first 3586
_journal_paper_doi 10.1039/C6NJ03886G
_journal_volume 41
_journal_year 2017
_chemical_formula_moiety 'C32 H22 N4 O2'
_chemical_formula_sum 'C32 H22 N4 O2'
_chemical_formula_weight 494.53
_chemical_name_systematic
;
2,3-dicyano-5,6-bis-4-(benzyloxy)phenyl pyrazine
;
_space_group_crystal_system monoclinic
_space_group_IT_number 14
_space_group_name_Hall '-P 2yn'
_space_group_name_H-M_alt 'P 1 21/n 1'
_symmetry_space_group_name_Hall '-P 2yn'
_symmetry_space_group_name_H-M 'P 1 21/n 1'
_atom_sites_solution_hydrogens geom
_audit_creation_method SHELXL-2014
_audit_update_record
;
2016-06-17 deposited with the CCDC.
2017-03-28 downloaded from the CCDC.
;
_cell_angle_alpha 90
_cell_angle_beta 97.453(3)
_cell_angle_gamma 90
_cell_formula_units_Z 4
_cell_length_a 8.2968(3)
_cell_length_b 11.2161(5)
_cell_length_c 27.6291(10)
_cell_measurement_reflns_used 3006
_cell_measurement_temperature 130(2)
_cell_measurement_theta_max 27.460
_cell_measurement_theta_min 3.470
_cell_volume 2549.38(17)
_computing_cell_refinement 'CrysAlis Pro (Agilent Technologies, 2014)'
_computing_data_collection 'CrysAlis Pro (Agilent Technologies, 2014)'
_computing_data_reduction 'CrysAlis Pro (Agilent Technologies, 2014)'
_computing_molecular_graphics 'Mercury (Macrae et al., 2006)'
_computing_publication_material 'SHELXL-2014/7 (Sheldrick, 2014)'
_computing_structure_refinement 'SHELXL-2014/7 (Sheldrick, 2014)'
_computing_structure_solution 'SIR2014 (Burla et al., 2005)'
_diffrn_ambient_temperature 130(2)
_diffrn_detector_area_resol_mean 16.1544
_diffrn_measured_fraction_theta_full 0.999
_diffrn_measured_fraction_theta_max 0.999
_diffrn_measurement_device_type 'Xcalibur, Eos'
_diffrn_measurement_method '\w scans'
_diffrn_radiation_type MoK\a
_diffrn_radiation_wavelength 0.71073
_diffrn_reflns_av_R_equivalents 0.0376
_diffrn_reflns_av_unetI/netI 0.0506
_diffrn_reflns_Laue_measured_fraction_full 0.999
_diffrn_reflns_Laue_measured_fraction_max 0.999
_diffrn_reflns_limit_h_max 9
_diffrn_reflns_limit_h_min -9
_diffrn_reflns_limit_k_max 11
_diffrn_reflns_limit_k_min -13
_diffrn_reflns_limit_l_max 33
_diffrn_reflns_limit_l_min -32
_diffrn_reflns_number 14332
_diffrn_reflns_point_group_measured_fraction_full 0.999
_diffrn_reflns_point_group_measured_fraction_max 0.999
_diffrn_reflns_theta_full 25.242
_diffrn_reflns_theta_max 25.350
_diffrn_reflns_theta_min 2.876
_diffrn_source 'Enhance (Mo) X-ray Source'
_exptl_absorpt_coefficient_mu 0.082
_exptl_absorpt_correction_T_max 1.000
_exptl_absorpt_correction_T_min 0.991
_exptl_absorpt_correction_type multi-scan
_exptl_absorpt_process_details
;    
CrysAlisPro, Agilent Technologies, 2014
;
_exptl_crystal_colour yellow
_exptl_crystal_density_diffrn 1.288
_exptl_crystal_description block
_exptl_crystal_F_000 1032
_exptl_crystal_size_max 0.500
_exptl_crystal_size_mid 0.300
_exptl_crystal_size_min 0.200
_refine_diff_density_max 0.177
_refine_diff_density_min -0.187
_refine_diff_density_rms 0.040
_refine_ls_extinction_method none
_refine_ls_goodness_of_fit_ref 1.042
_refine_ls_hydrogen_treatment constr
_refine_ls_matrix_type full
_refine_ls_number_parameters 343
_refine_ls_number_reflns 4651
_refine_ls_number_restraints 0
_refine_ls_restrained_S_all 1.042
_refine_ls_R_factor_all 0.0741
_refine_ls_R_factor_gt 0.0461
_refine_ls_shift/su_max 0.000
_refine_ls_shift/su_mean 0.000
_refine_ls_structure_factor_coef Fsqd
_refine_ls_weighting_details 'w=1/[\s^2^(Fo^2^)+(0.0361P)^2^+0.1801P] where P=(Fo^2^+2Fc^2^)/3'
_refine_ls_weighting_scheme calc
_refine_ls_wR_factor_gt 0.0859
_refine_ls_wR_factor_ref 0.0973
_reflns_Friedel_coverage 0.000
_reflns_number_gt 3332
_reflns_number_total 4651
_reflns_threshold_expression 'I > 2\s(I)'
_cod_data_source_file c6nj03886g2.cif
_cod_data_source_block 5b
_cod_database_code 7056155
_shelx_shelxl_version_number 2014/7
_shelx_space_group_comment
;
The symmetry employed for this shelxl refinement is uniquely defined
by the following loop, which should always be used as a source of
symmetry information in preference to the above space-group names.
They are only intended as comments.
;
_shelx_estimated_absorpt_t_min 0.960
_shelx_estimated_absorpt_t_max 0.984

loop_
_space_group_symop_operation_xyz
'x, y, z'
'-x+1/2, y+1/2, -z+1/2'
'-x, -y, -z'
'x-1/2, -y-1/2, z-1/2'

loop_
_atom_site_label
_atom_site_type_symbol
_atom_site_fract_x
_atom_site_fract_y
_atom_site_fract_z
_atom_site_U_iso_or_equiv
_atom_site_adp_type
_atom_site_occupancy
_atom_site_site_symmetry_order
_atom_site_calc_flag
_atom_site_refinement_flags_posn
_atom_site_refinement_flags_adp
C1 C 0.4098(2) 0.66534(18) 0.26715(7) 0.0313(5) Uani 1 1 d . .
C2 C 0.41528(19) 0.54629(16) 0.28694(6) 0.0253(4) Uani 1 1 d . .
C3 C 0.37068(18) 0.42369(15) 0.35014(6) 0.0223(4) Uani 1 1 d . .
C4 C 0.33224(18) 0.41817(14) 0.40068(6) 0.0207(4) Uani 1 1 d . .
C5 C 0.42786(19) 0.35618(14) 0.43728(6) 0.0235(4) Uani 1 1 d . .
H5 H 0.5161 0.3094 0.4293 0.028 Uiso 1 1 calc R U
C6 C 0.39693(19) 0.36136(15) 0.48511(6) 0.0246(4) Uani 1 1 d . .
H6 H 0.4639 0.3190 0.5098 0.030 Uiso 1 1 calc R U
C7 C 0.26732(19) 0.42880(15) 0.49678(6) 0.0233(4) Uani 1 1 d . .
C8 C 0.16955(19) 0.49007(15) 0.46027(6) 0.0251(4) Uani 1 1 d . .
H8 H 0.0796 0.5352 0.4681 0.030 Uiso 1 1 calc R U
C9 C 0.20259(19) 0.48545(15) 0.41320(6) 0.0229(4) Uani 1 1 d . .
H9 H 0.1363 0.5287 0.3886 0.028 Uiso 1 1 calc R U
C10 C 0.31541(19) 0.38326(16) 0.58273(6) 0.0259(4) Uani 1 1 d . .
H10A H 0.4304 0.4091 0.5858 0.031 Uiso 1 1 calc R U
H10B H 0.3111 0.2955 0.5788 0.031 Uiso 1 1 calc R U
C11 C 0.23966(19) 0.42023(16) 0.62673(6) 0.0246(4) Uani 1 1 d . .
C12 C 0.1952(2) 0.33687(17) 0.65955(6) 0.0329(5) Uani 1 1 d . .
H12 H 0.2149 0.2546 0.6546 0.040 Uiso 1 1 calc R U
C13 C 0.1222(2) 0.37229(19) 0.69971(7) 0.0379(5) Uani 1 1 d . .
H13 H 0.0924 0.3144 0.7220 0.046 Uiso 1 1 calc R U
C14 C 0.0929(2) 0.49133(18) 0.70718(7) 0.0350(5) Uani 1 1 d . .
H14 H 0.0421 0.5156 0.7345 0.042 Uiso 1 1 calc R U
C15 C 0.1372(2) 0.57507(18) 0.67498(6) 0.0321(5) Uani 1 1 d . .
H15 H 0.1181 0.6572 0.6803 0.039 Uiso 1 1 calc R U
C16 C 0.20975(19) 0.53997(16) 0.63482(6) 0.0277(4) Uani 1 1 d . .
H16 H 0.2392 0.5983 0.6126 0.033 Uiso 1 1 calc R U
C17 C 0.5484(2) 0.46755(17) 0.21877(7) 0.0310(4) Uani 1 1 d . .
C18 C 0.47894(19) 0.45141(17) 0.26365(6) 0.0270(4) Uani 1 1 d . .
C19 C 0.41927(18) 0.32397(15) 0.32341(6) 0.0242(4) Uani 1 1 d . .
C20 C 0.40766(19) 0.19995(15) 0.33989(6) 0.0244(4) Uani 1 1 d . .
C21 C 0.5286(2) 0.11807(16) 0.33321(6) 0.0304(4) Uani 1 1 d . .
H21 H 0.6196 0.1428 0.3181 0.036 Uiso 1 1 calc R U
C22 C 0.5182(2) 0.00199(17) 0.34816(7) 0.0360(5) Uani 1 1 d . .
H22 H 0.6018 -0.0530 0.3435 0.043 Uiso 1 1 calc R U
C23 C 0.3857(2) -0.03503(16) 0.37013(7) 0.0315(5) Uani 1 1 d . .
C24 C 0.2622(2) 0.04454(16) 0.37638(6) 0.0299(4) Uani 1 1 d . .
H24 H 0.1702 0.0191 0.3909 0.036 Uiso 1 1 calc R U
C25 C 0.2742(2) 0.16118(15) 0.36133(6) 0.0267(4) Uani 1 1 d . .
H25 H 0.1900 0.2159 0.3657 0.032 Uiso 1 1 calc R U
C26 C 0.2431(2) -0.20029(17) 0.39936(8) 0.0454(5) Uani 1 1 d . .
H26A H 0.2481 -0.2882 0.3968 0.054 Uiso 1 1 calc R U
H26B H 0.1497 -0.1727 0.3761 0.054 Uiso 1 1 calc R U
C27 C 0.2124(2) -0.16817(16) 0.45028(8) 0.0382(5) Uani 1 1 d . .
C28 C 0.3307(2) -0.11911(17) 0.48429(8) 0.0401(5) Uani 1 1 d . .
H28 H 0.4344 -0.1007 0.4752 0.048 Uiso 1 1 calc R U
C29 C 0.2997(3) -0.09660(19) 0.53126(8) 0.0469(6) Uani 1 1 d . .
H29 H 0.3825 -0.0631 0.5542 0.056 Uiso 1 1 calc R U
C30 C 0.1505(3) -0.12199(19) 0.54536(9) 0.0536(6) Uani 1 1 d . .
H30 H 0.1298 -0.1065 0.5778 0.064 Uiso 1 1 calc R U
C31 C 0.0313(3) -0.1703(2) 0.51165(10) 0.0626(7) Uani 1 1 d . .
H31 H -0.0725 -0.1883 0.5208 0.075 Uiso 1 1 calc R U
C32 C 0.0624(3) -0.1924(2) 0.46455(9) 0.0533(6) Uani 1 1 d . .
H32 H -0.0210 -0.2250 0.4415 0.064 Uiso 1 1 calc R U
N1 N 0.4075(2) 0.76013(16) 0.25148(6) 0.0459(5) Uani 1 1 d . .
N2 N 0.60217(18) 0.48009(16) 0.18315(6) 0.0439(5) Uani 1 1 d . .
N3 N 0.36347(15) 0.53308(13) 0.33041(5) 0.0242(3) Uani 1 1 d . .
N4 N 0.47786(16) 0.34011(13) 0.28106(5) 0.0263(4) Uani 1 1 d . .
O1 O 0.22265(13) 0.44024(11) 0.54206(4) 0.0320(3) Uani 1 1 d . .
O2 O 0.38910(16) -0.15122(11) 0.38502(5) 0.0442(4) Uani 1 1 d . .

loop_
_atom_site_aniso_label
_atom_site_aniso_U_11
_atom_site_aniso_U_22
_atom_site_aniso_U_33
_atom_site_aniso_U_23
_atom_site_aniso_U_13
_atom_site_aniso_U_12
C1 0.0333(10) 0.0392(13) 0.0216(10) 0.0077(10) 0.0036(8) -0.0048(9)
C2 0.0261(9) 0.0305(11) 0.0192(10) 0.0037(9) 0.0028(7) -0.0032(8)
C3 0.0196(8) 0.0260(10) 0.0215(9) 0.0008(9) 0.0030(7) -0.0023(7)
C4 0.0231(8) 0.0194(9) 0.0197(9) -0.0008(8) 0.0037(7) -0.0035(7)
C5 0.0238(9) 0.0245(10) 0.0229(10) -0.0008(8) 0.0055(7) 0.0016(8)
C6 0.0238(9) 0.0278(10) 0.0223(10) 0.0018(8) 0.0031(7) 0.0020(7)
C7 0.0248(9) 0.0289(10) 0.0171(9) 0.0002(8) 0.0059(7) -0.0026(8)
C8 0.0218(9) 0.0295(10) 0.0253(10) 0.0020(9) 0.0080(7) 0.0046(8)
C9 0.0239(9) 0.0225(10) 0.0224(10) 0.0057(8) 0.0030(7) 0.0003(7)
C10 0.0258(9) 0.0328(11) 0.0190(9) 0.0036(9) 0.0023(7) -0.0001(8)
C11 0.0221(9) 0.0333(11) 0.0178(9) 0.0013(9) 0.0003(7) -0.0026(8)
C12 0.0379(11) 0.0361(12) 0.0251(11) 0.0017(9) 0.0051(9) -0.0014(9)
C13 0.0442(12) 0.0484(13) 0.0226(11) 0.0067(10) 0.0097(9) -0.0054(10)
C14 0.0345(10) 0.0510(14) 0.0206(10) -0.0071(10) 0.0072(8) -0.0035(10)
C15 0.0314(10) 0.0387(12) 0.0256(11) -0.0071(9) 0.0019(8) -0.0016(9)
C16 0.0269(9) 0.0339(11) 0.0223(10) 0.0009(9) 0.0031(8) -0.0043(8)
C17 0.0286(10) 0.0418(12) 0.0224(10) 0.0032(10) 0.0025(8) -0.0021(9)
C18 0.0237(9) 0.0383(12) 0.0188(9) 0.0014(9) 0.0025(7) -0.0035(8)
C19 0.0200(8) 0.0327(11) 0.0198(10) -0.0016(9) 0.0027(7) -0.0024(8)
C20 0.0291(9) 0.0268(10) 0.0175(9) -0.0036(8) 0.0030(7) -0.0006(8)
C21 0.0356(10) 0.0328(11) 0.0240(10) -0.0022(9) 0.0089(8) 0.0018(9)
C22 0.0424(11) 0.0340(12) 0.0330(12) -0.0018(10) 0.0099(9) 0.0091(9)
C23 0.0426(11) 0.0217(10) 0.0293(11) -0.0024(9) 0.0015(9) 0.0007(9)
C24 0.0286(10) 0.0305(11) 0.0296(11) -0.0005(9) 0.0000(8) -0.0052(8)
C25 0.0276(9) 0.0275(11) 0.0244(10) -0.0016(9) 0.0014(8) 0.0003(8)
C26 0.0586(14) 0.0240(11) 0.0528(14) -0.0014(11) 0.0045(11) -0.0100(10)
C27 0.0419(12) 0.0208(11) 0.0509(14) 0.0070(10) 0.0017(10) -0.0021(9)
C28 0.0378(11) 0.0343(12) 0.0468(14) 0.0115(11) -0.0003(10) -0.0038(9)
C29 0.0494(13) 0.0471(14) 0.0423(14) 0.0071(12) -0.0016(11) -0.0061(11)
C30 0.0588(15) 0.0494(14) 0.0539(15) 0.0050(13) 0.0120(12) 0.0001(12)
C31 0.0484(14) 0.0599(16) 0.083(2) -0.0040(15) 0.0202(14) -0.0114(12)
C32 0.0433(13) 0.0497(14) 0.0653(17) -0.0080(13) 0.0013(12) -0.0132(11)
N1 0.0540(11) 0.0462(12) 0.0367(11) 0.0095(10) 0.0024(9) -0.0040(9)
N2 0.0375(9) 0.0667(13) 0.0288(10) 0.0074(9) 0.0093(8) 0.0017(9)
N3 0.0245(7) 0.0283(9) 0.0202(8) 0.0018(7) 0.0036(6) -0.0016(6)
N4 0.0247(8) 0.0354(9) 0.0195(8) -0.0006(7) 0.0051(6) -0.0020(7)
O1 0.0318(7) 0.0487(8) 0.0165(7) 0.0054(6) 0.0073(5) 0.0126(6)
O2 0.0564(9) 0.0246(8) 0.0535(10) 0.0029(7) 0.0136(7) 0.0022(6)

loop_
_atom_type_symbol
_atom_type_description
_atom_type_scat_dispersion_real
_atom_type_scat_dispersion_imag
_atom_type_scat_source
C C 0.0033 0.0016 'International Tables Vol C Tables 4.2.6.8 and 6.1.1.4'
H H 0.0000 0.0000 'International Tables Vol C Tables 4.2.6.8 and 6.1.1.4'
N N 0.0061 0.0033 'International Tables Vol C Tables 4.2.6.8 and 6.1.1.4'
O O 0.0106 0.0060 'International Tables Vol C Tables 4.2.6.8 and 6.1.1.4'

loop_
_geom_angle_atom_site_label_1
_geom_angle_atom_site_label_2
_geom_angle_atom_site_label_3
_geom_angle
N1 C1 C2 179.2(2)
N3 C2 C18 121.33(16)
N3 C2 C1 116.49(16)
C18 C2 C1 122.09(16)
N3 C3 C19 120.50(15)
N3 C3 C4 114.83(15)
C19 C3 C4 124.62(15)
C5 C4 C9 118.47(15)
C5 C4 C3 122.54(14)
C9 C4 C3 118.78(15)
C6 C5 C4 121.13(15)
C6 C5 H5 119.4
C4 C5 H5 119.4
C5 C6 C7 119.46(16)
C5 C6 H6 120.3
C7 C6 H6 120.3
O1 C7 C6 125.39(15)
O1 C7 C8 114.75(14)
C6 C7 C8 119.86(15)
C9 C8 C7 120.13(15)
C9 C8 H8 119.9
C7 C8 H8 119.9
C8 C9 C4 120.94(16)
C8 C9 H9 119.5
C4 C9 H9 119.5
O1 C10 C11 105.95(13)
O1 C10 H10A 110.5
C11 C10 H10A 110.5
O1 C10 H10B 110.5
C11 C10 H10B 110.5
H10A C10 H10B 108.7
C12 C11 C16 118.61(16)
C12 C11 C10 121.32(16)
C16 C11 C10 120.06(16)
C11 C12 C13 120.69(18)
C11 C12 H12 119.7
C13 C12 H12 119.7
C14 C13 C12 120.05(18)
C14 C13 H13 120.0
C12 C13 H13 120.0
C15 C14 C13 119.82(17)
C15 C14 H14 120.1
C13 C14 H14 120.1
C14 C15 C16 120.26(18)
C14 C15 H15 119.9
C16 C15 H15 119.9
C15 C16 C11 120.57(17)
C15 C16 H16 119.7
C11 C16 H16 119.7
N2 C17 C18 179.5(2)
N4 C18 C2 121.97(16)
N4 C18 C17 116.58(16)
C2 C18 C17 121.45(17)
N4 C19 C3 120.42(16)
N4 C19 C20 116.44(15)
C3 C19 C20 123.15(15)
C21 C20 C25 118.56(16)
C21 C20 C19 120.42(15)
C25 C20 C19 121.01(15)
C22 C21 C20 120.80(17)
C22 C21 H21 119.6
C20 C21 H21 119.6
C21 C22 C23 120.04(17)
C21 C22 H22 120.0
C23 C22 H22 120.0
O2 C23 C24 124.31(17)
O2 C23 C22 115.52(16)
C24 C23 C22 120.16(17)
C25 C24 C23 119.28(17)
C25 C24 H24 120.4
C23 C24 H24 120.4
C24 C25 C20 121.15(16)
C24 C25 H25 119.4
C20 C25 H25 119.4
O2 C26 C27 114.72(16)
O2 C26 H26A 108.6
C27 C26 H26A 108.6
O2 C26 H26B 108.6
C27 C26 H26B 108.6
H26A C26 H26B 107.6
C32 C27 C28 118.1(2)
C32 C27 C26 119.21(19)
C28 C27 C26 122.64(18)
C29 C28 C27 120.69(19)
C29 C28 H28 119.7
C27 C28 H28 119.7
C30 C29 C28 120.9(2)
C30 C29 H29 119.6
C28 C29 H29 119.6
C29 C30 C31 118.9(2)
C29 C30 H30 120.5
C31 C30 H30 120.5
C30 C31 C32 120.1(2)
C30 C31 H31 119.9
C32 C31 H31 119.9
C27 C32 C31 121.3(2)
C27 C32 H32 119.4
C31 C32 H32 119.4
C2 N3 C3 117.69(15)
C19 N4 C18 117.48(15)
C7 O1 C10 119.98(12)
C23 O2 C26 117.69(14)

loop_
_geom_bond_atom_site_label_1
_geom_bond_atom_site_label_2
_geom_bond_distance
C1 N1 1.147(2)
C1 C2 1.441(3)
C2 N3 1.335(2)
C2 C18 1.383(2)
C3 N3 1.341(2)
C3 C19 1.427(2)
C3 C4 1.473(2)
C4 C5 1.388(2)
C4 C9 1.394(2)
C5 C6 1.380(2)
C5 H5 0.9500
C6 C7 1.386(2)
C6 H6 0.9500
C7 O1 1.3562(19)
C7 C8 1.391(2)
C8 C9 1.364(2)
C8 H8 0.9500
C9 H9 0.9500
C10 O1 1.4280(19)
C10 C11 1.498(2)
C10 H10A 0.9900
C10 H10B 0.9900
C11 C12 1.385(2)
C11 C16 1.389(2)
C12 C13 1.389(2)
C12 H12 0.9500
C13 C14 1.377(3)
C13 H13 0.9500
C14 C15 1.376(2)
C14 H14 0.9500
C15 C16 1.386(2)
C15 H15 0.9500
C16 H16 0.9500
C17 N2 1.141(2)
C17 C18 1.445(2)
C18 N4 1.338(2)
C19 N4 1.336(2)
C19 C20 1.471(2)
C20 C21 1.390(2)
C20 C25 1.391(2)
C21 C22 1.372(2)
C21 H21 0.9500
C22 C23 1.387(2)
C22 H22 0.9500
C23 O2 1.366(2)
C23 C24 1.386(2)
C24 C25 1.380(2)
C24 H24 0.9500
C25 H25 0.9500
C26 O2 1.432(2)
C26 C27 1.506(3)
C26 H26A 0.9900
C26 H26B 0.9900
C27 C32 1.380(3)
C27 C28 1.382(3)
C28 C29 1.379(3)
C28 H28 0.9500
C29 C30 1.375(3)
C29 H29 0.9500
C30 C31 1.378(3)
C30 H30 0.9500
C31 C32 1.382(3)
C31 H31 0.9500
C32 H32 0.9500

loop_
_geom_hbond_atom_site_label_D
_geom_hbond_atom_site_label_H
_geom_hbond_atom_site_label_A
_geom_hbond_distance_DH
_geom_hbond_distance_HA
_geom_hbond_distance_DA
_geom_hbond_angle_DHA
_geom_hbond_site_symmetry_A
C8 H8 O1 0.95 2.50 3.3391(19) 147.0 3_566
C22 H22 N2 0.95 2.68 3.382(2) 131.2 2_645

loop_
_geom_torsion_atom_site_label_1
_geom_torsion_atom_site_label_2
_geom_torsion_atom_site_label_3
_geom_torsion_atom_site_label_4
_geom_torsion
N3 C3 C4 C5 -132.79(16)
C19 C3 C4 C5 44.6(2)
N3 C3 C4 C9 41.9(2)
C19 C3 C4 C9 -140.71(16)
C9 C4 C5 C6 -0.5(2)
C3 C4 C5 C6 174.20(15)
C4 C5 C6 C7 0.5(3)
C5 C6 C7 O1 179.17(16)
C5 C6 C7 C8 0.3(2)
O1 C7 C8 C9 179.90(15)
C6 C7 C8 C9 -1.1(3)
C7 C8 C9 C4 1.1(3)
C5 C4 C9 C8 -0.3(2)
C3 C4 C9 C8 -175.23(15)
O1 C10 C11 C12 128.59(16)
O1 C10 C11 C16 -50.18(19)
C16 C11 C12 C13 0.0(2)
C10 C11 C12 C13 -178.74(16)
C11 C12 C13 C14 0.1(3)
C12 C13 C14 C15 -0.5(3)
C13 C14 C15 C16 0.7(3)
C14 C15 C16 C11 -0.5(2)
C12 C11 C16 C15 0.1(2)
C10 C11 C16 C15 178.93(14)
N3 C2 C18 N4 6.4(2)
C1 C2 C18 N4 -177.21(15)
N3 C2 C18 C17 -174.39(15)
C1 C2 C18 C17 2.0(2)
N3 C3 C19 N4 8.5(2)
C4 C3 C19 N4 -168.69(15)
N3 C3 C19 C20 -171.05(14)
C4 C3 C19 C20 11.7(2)
N4 C19 C20 C21 38.7(2)
C3 C19 C20 C21 -141.74(16)
N4 C19 C20 C25 -139.75(16)
C3 C19 C20 C25 39.9(2)
C25 C20 C21 C22 -1.1(3)
C19 C20 C21 C22 -179.53(16)
C20 C21 C22 C23 0.1(3)
C21 C22 C23 O2 -178.09(16)
C21 C22 C23 C24 1.0(3)
O2 C23 C24 C25 177.82(16)
C22 C23 C24 C25 -1.2(3)
C23 C24 C25 C20 0.2(3)
C21 C20 C25 C24 0.9(3)
C19 C20 C25 C24 179.32(16)
O2 C26 C27 C32 168.44(17)
O2 C26 C27 C28 -14.1(3)
C32 C27 C28 C29 0.8(3)
C26 C27 C28 C29 -176.72(19)
C27 C28 C29 C30 -0.2(3)
C28 C29 C30 C31 -0.2(3)
C29 C30 C31 C32 0.0(3)
C28 C27 C32 C31 -1.0(3)
C26 C27 C32 C31 176.6(2)
C30 C31 C32 C27 0.6(4)
C18 C2 N3 C3 -2.0(2)
C1 C2 N3 C3 -178.55(14)
C19 C3 N3 C2 -5.2(2)
C4 C3 N3 C2 172.32(13)
C3 C19 N4 C18 -4.2(2)
C20 C19 N4 C18 175.44(14)
C2 C18 N4 C19 -3.0(2)
C17 C18 N4 C19 177.75(14)
C6 C7 O1 C10 2.2(2)
C8 C7 O1 C10 -178.85(15)
C11 C10 O1 C7 176.55(14)
C24 C23 O2 C26 12.5(3)
C22 C23 O2 C26 -168.45(17)
C27 C26 O2 C23 -79.9(2)
